data_7011327
loop_
_publ_author_name
'Yann Dussart'
'Charlie Harding'
'Pia Dalgaard'
'Christine McKenzie'
'Renuka Kadirvelraj'
'Vickie McKee'
'Jane Nelson'

_publ_section_title
;
 Cascade chemistry in azacryptand cages: bridging carbonates and
 methylcarbonates
;
_journal_issue 8
_journal_name_full 'J. Chem. Soc., Dalton Trans.'
_journal_page_first 1704
_journal_page_last 1713
_journal_paper_doi 10.1039/b110449g
_journal_year 2002
_chemical_formula_sum 'C40 H62.5 Cl3 N8.5 O16 Zn2'
_chemical_formula_weight 1155.58
_chemical_name_systematic
; 
? 
;
_space_group_IT_number 56
_symmetry_cell_setting orthorhombic
_symmetry_space_group_name_Hall '-P 2ab 2ac'
_symmetry_space_group_name_H-M 'P c c n'
_atom_sites_solution_hydrogens geom
_atom_sites_solution_primary direct
_atom_sites_solution_secondary difmap
_audit_creation_method SHELXL-97
_cell_angle_alpha 90.00
_cell_angle_beta 90.00
_cell_angle_gamma 90.00
_cell_formula_units_Z 8
_cell_length_a 27.9616(15)
_cell_length_b 33.7851(17)
_cell_length_c 10.9883(5)
_cell_measurement_reflns_used 11619
_cell_measurement_temperature 150(2)
_cell_measurement_theta_max 28.30
_cell_measurement_theta_min 3.01
_cell_volume 10380.5(9)
_computing_cell_refinement 'local programs'
_computing_data_collection 'Bruker SMART'
_computing_data_reduction 'Bruker SHELXTL'
_computing_molecular_graphics 'Bruker SHELXTL'
_computing_publication_material 'Bruker SHELXTL'
_computing_structure_refinement 'SHELXL-97 (Sheldrick, 1997)'
_computing_structure_solution 'SHELXS-97 (Sheldrick, 1990)'
_diffrn_ambient_temperature 150(2)
_diffrn_measured_fraction_theta_full 0.990
_diffrn_measured_fraction_theta_max 0.990
_diffrn_measurement_device_type 'CCD area detector'
_diffrn_measurement_method 'phi and omega scans'
_diffrn_radiation_monochromator graphite
_diffrn_radiation_source 'fine-focus sealed tube'
_diffrn_radiation_type Synchrotron
_diffrn_radiation_wavelength 0.68850
_diffrn_reflns_av_R_equivalents 0.0542
_diffrn_reflns_av_sigmaI/netI 0.0562
_diffrn_reflns_limit_h_max 10
_diffrn_reflns_limit_h_min -34
_diffrn_reflns_limit_k_max 18
_diffrn_reflns_limit_k_min -41
_diffrn_reflns_limit_l_max 13
_diffrn_reflns_limit_l_min -13
_diffrn_reflns_number 32089
_diffrn_reflns_theta_full 25.00
_diffrn_reflns_theta_max 25.00
_diffrn_reflns_theta_min 1.83
_exptl_absorpt_coefficient_mu 1.151
_exptl_absorpt_correction_T_max 0.9554
_exptl_absorpt_correction_T_min 0.8024
_exptl_absorpt_correction_type none
_exptl_crystal_colour 'pale green'
_exptl_crystal_density_diffrn 1.479
_exptl_crystal_density_method 'not measured'
_exptl_crystal_description block
_exptl_crystal_F_000 4808
_exptl_crystal_size_max 0.20
_exptl_crystal_size_mid 0.06
_exptl_crystal_size_min 0.04
_refine_diff_density_max 1.433
_refine_diff_density_min -0.571
_refine_diff_density_rms 0.103
_refine_ls_extinction_method none
_refine_ls_goodness_of_fit_ref 0.935
_refine_ls_hydrogen_treatment mixed
_refine_ls_matrix_type full
_refine_ls_number_parameters 733
_refine_ls_number_reflns 9961
_refine_ls_number_restraints 604
_refine_ls_restrained_S_all 0.959
_refine_ls_R_factor_all 0.1084
_refine_ls_R_factor_gt 0.0721
_refine_ls_shift/su_max 1.488
_refine_ls_shift/su_mean 0.014
_refine_ls_structure_factor_coef Fsqd
_refine_ls_weighting_details 'calc w=1/[\s^2^(Fo^2^)+(0.1600P)^2^+0.0000P] where P=(Fo^2^+2Fc^2^)/3'
_refine_ls_weighting_scheme calc
_refine_ls_wR_factor_gt 0.2073
_refine_ls_wR_factor_ref 0.2271
_reflns_number_gt 5912
_reflns_number_total 9961
_reflns_threshold_expression >2sigma(I)
_cod_data_source_file b110449g.txt
_cod_data_source_block Complex_10
_cod_depositor_comments
;
The following automatic conversions were performed:
'_symmetry_cell_setting' value 'Orthorhombic' changed to 'orthorhombic'
according to '/home/saulius/struct/CIF-dictionaries/cif_core.dic'
dictionary named 'cif_core.dic' version 2.4.1 from 2010-06-29.

Automatic conversion script
Id: cif_fix_enum 1527 2010-12-29 10:47:43Z saulius 
;
_cod_original_sg_symbol_H-M Pccn
_cod_original_formula_sum 'C40 H62.50 Cl3 N8.50 O16 Zn2'
_cod_database_code 7011327

loop_
_symmetry_equiv_pos_as_xyz
'x, y, z'
'-x+1/2, -y+1/2, z'
'-x, y+1/2, -z+1/2'
'x+1/2, -y, -z+1/2'
'-x, -y, -z'
'x-1/2, y-1/2, -z'
'x, -y-1/2, z-1/2'
'-x-1/2, y, z-1/2'

loop_
_atom_site_label
_atom_site_type_symbol
_atom_site_fract_x
_atom_site_fract_y
_atom_site_fract_z
_atom_site_U_iso_or_equiv
_atom_site_adp_type
_atom_site_occupancy
_atom_site_symmetry_multiplicity
_atom_site_calc_flag
_atom_site_refinement_flags
_atom_site_disorder_assembly
_atom_site_disorder_group
Zn1 Zn 0.39652(2) 0.13234(2) 0.81580(5) 0.0433(2) Uani 1 1 d U . .
Zn2 Zn 0.610336(19) 0.126626(17) 0.81605(5) 0.0370(2) Uani 1 1 d U A .
N1 N 0.31569(18) 0.1431(2) 0.8223(5) 0.0702(16) Uani 1 1 d U A .
C1A C 0.2947(2) 0.1197(3) 0.7162(7) 0.106(3) Uani 1 1 d U . .
H1A1 H 0.2645 0.1323 0.6893 0.128 Uiso 1 1 calc R A .
H1A2 H 0.2873 0.0924 0.7431 0.128 Uiso 1 1 calc R . .
C2A C 0.3302(2) 0.1184(3) 0.6092(7) 0.105(3) Uani 1 1 d U A .
H2A1 H 0.3171 0.1022 0.5421 0.127 Uiso 1 1 calc R . .
H2A2 H 0.3362 0.1455 0.5781 0.127 Uiso 1 1 calc R . .
N3A N 0.37663(17) 0.10029(19) 0.6559(4) 0.0696(16) Uani 1 1 d U A .
H3A H 0.3689 0.0749 0.6818 0.084 Uiso 1 1 calc R . .
C3A C 0.4108(2) 0.0954(2) 0.5533(6) 0.0686(19) Uani 1 1 d U . .
H3A1 H 0.4206 0.1218 0.5238 0.082 Uiso 1 1 calc R A .
H3A2 H 0.3944 0.0816 0.4855 0.082 Uiso 1 1 calc R . .
C4A C 0.45561(19) 0.07175(17) 0.5888(5) 0.0495(14) Uani 1 1 d U A .
C5A C 0.4536(2) 0.03321(19) 0.6361(6) 0.0604(16) Uani 1 1 d U . .
H5A H 0.4235 0.0211 0.6503 0.072 Uiso 1 1 calc R A .
C6A C 0.4962(2) 0.01234(19) 0.6627(7) 0.0634(18) Uani 1 1 d U A .
H6A H 0.4946 -0.0136 0.6955 0.076 Uiso 1 1 calc R . .
C7A C 0.5408(2) 0.02999(18) 0.6405(6) 0.0578(16) Uani 1 1 d U . .
H7A H 0.5694 0.0160 0.6581 0.069 Uiso 1 1 calc R A .
C8A C 0.54274(19) 0.06911(16) 0.5913(5) 0.0463(13) Uani 1 1 d U A .
C9A C 0.50009(16) 0.08921(17) 0.5679(4) 0.0422(12) Uani 1 1 d U . .
H9A H 0.5014 0.1154 0.5370 0.051 Uiso 1 1 calc R A .
C10A C 0.5908(2) 0.0892(2) 0.5578(5) 0.0592(16) Uani 1 1 d U . .
H10A H 0.6059 0.0744 0.4901 0.071 Uiso 1 1 calc R A .
H10B H 0.5845 0.1165 0.5292 0.071 Uiso 1 1 calc R . .
N4A N 0.62470(16) 0.09074(15) 0.6624(4) 0.0553(13) Uani 1 1 d U A .
H4A H 0.6272 0.0650 0.6913 0.066 Uiso 1 1 calc R . .
C11A C 0.6740(2) 0.1019(2) 0.6167(7) 0.081(2) Uani 1 1 d U . .
H11A H 0.6732 0.1287 0.5801 0.097 Uiso 1 1 calc R A .
H11B H 0.6846 0.0829 0.5537 0.097 Uiso 1 1 calc R . .
C12A C 0.7096(2) 0.1013(3) 0.7274(7) 0.083(2) Uani 1 1 d U A .
H12A H 0.7115 0.0742 0.7616 0.099 Uiso 1 1 calc R . .
H12B H 0.7419 0.1092 0.7002 0.099 Uiso 1 1 calc R . .
N2 N 0.69170(17) 0.12975(16) 0.8234(6) 0.0701(17) Uani 1 1 d U . .
C1B C 0.2982(2) 0.1267(2) 0.9400(7) 0.071(2) Uani 1 1 d U . .
H1B1 H 0.2638 0.1201 0.9331 0.086 Uiso 1 1 calc R A .
H1B2 H 0.3019 0.1467 1.0051 0.086 Uiso 1 1 calc R . .
C2B C 0.32690(19) 0.08893(19) 0.9735(6) 0.0611(17) Uani 1 1 d U A .
H2B1 H 0.3169 0.0795 1.0549 0.073 Uiso 1 1 calc R . .
H2B2 H 0.3199 0.0678 0.9138 0.073 Uiso 1 1 calc R . .
N3B N 0.37992(14) 0.09746(13) 0.9742(4) 0.0462(11) Uani 1 1 d U A .
H3B H 0.3856 0.1136 1.0412 0.055 Uiso 1 1 calc R . .
C3B C 0.4089(2) 0.05970(16) 0.9947(5) 0.0526(14) Uani 1 1 d U . .
H3B1 H 0.4151 0.0470 0.9151 0.063 Uiso 1 1 calc R A .
H3B2 H 0.3897 0.0411 1.0443 0.063 Uiso 1 1 calc R . .
C4B C 0.45678(19) 0.06731(15) 1.0592(5) 0.0435(12) Uani 1 1 d U A .
C5B C 0.4570(2) 0.08489(16) 1.1780(5) 0.0548(15) Uani 1 1 d U . .
H5B H 0.4276 0.0916 1.2165 0.066 Uiso 1 1 calc R A .
C6B C 0.5007(2) 0.09227(19) 1.2380(5) 0.0612(18) Uani 1 1 d U A .
H6B H 0.5006 0.1037 1.3170 0.073 Uiso 1 1 calc R . .
C7B C 0.5441(2) 0.08290(17) 1.1818(5) 0.0546(15) Uani 1 1 d U . .
H7B H 0.5733 0.0881 1.2228 0.065 Uiso 1 1 calc R A .
C8B C 0.54476(19) 0.06552(14) 1.0632(5) 0.0437(12) Uani 1 1 d U A .
C9B C 0.50078(17) 0.05826(15) 1.0025(5) 0.0421(12) Uani 1 1 d U . .
H9B H 0.5010 0.0472 0.9230 0.051 Uiso 1 1 calc R A .
C10B C 0.59278(19) 0.05575(16) 1.0015(5) 0.0504(13) Uani 1 1 d U . .
H10C H 0.6107 0.0370 1.0536 0.060 Uiso 1 1 calc R A .
H10D H 0.5864 0.0424 0.9229 0.060 Uiso 1 1 calc R . .
N4B N 0.62357(15) 0.09201(13) 0.9788(4) 0.0471(11) Uani 1 1 d U A .
H4B H 0.6180 0.1089 1.0439 0.057 Uiso 1 1 calc R . .
C11B C 0.67574(19) 0.08145(19) 0.9848(7) 0.0653(18) Uani 1 1 d U . .
H11C H 0.6821 0.0587 0.9305 0.078 Uiso 1 1 calc R A .
H11D H 0.6840 0.0735 1.0689 0.078 Uiso 1 1 calc R . .
C12B C 0.7068(2) 0.1164(2) 0.9467(7) 0.076(2) Uani 1 1 d U A .
H12C H 0.7031 0.1384 1.0057 0.091 Uiso 1 1 calc R . .
H12D H 0.7409 0.1084 0.9453 0.091 Uiso 1 1 calc R . .
C1C C 0.3078(3) 0.1870(3) 0.8146(7) 0.090(3) Uani 1 1 d U . .
H1C1 H 0.2773 0.1939 0.8552 0.107 Uiso 1 1 calc R A .
H1C2 H 0.3055 0.1950 0.7281 0.107 Uiso 1 1 calc R . .
C2C C 0.3488(2) 0.2092(2) 0.8752(7) 0.076(2) Uani 1 1 d U A .
H2C1 H 0.3502 0.2024 0.9628 0.091 Uiso 1 1 calc R . .
H2C2 H 0.3438 0.2381 0.8676 0.091 Uiso 1 1 calc R . .
N3C N 0.3956(2) 0.19720(18) 0.8126(6) 0.086(2) Uani 1 1 d U A .
H3C H 0.4181 0.2033 0.8721 0.103 Uiso 1 1 calc R . .
C3C C 0.4098(3) 0.2222(2) 0.7164(10) 0.111(4) Uani 1 1 d U . .
H3C1 H 0.4087 0.2499 0.7462 0.134 Uiso 1 1 calc R A .
H3C2 H 0.3858 0.2199 0.6505 0.134 Uiso 1 1 calc R . .
C4C C 0.45868(19) 0.21509(17) 0.6619(6) 0.0537(15) Uani 1 1 d U A .
C5C C 0.4633(3) 0.20543(18) 0.5348(8) 0.082(3) Uani 1 1 d U . .
H5C H 0.4361 0.2022 0.4841 0.098 Uiso 1 1 calc R A .
C6C C 0.5120(3) 0.2008(2) 0.4870(7) 0.085(2) Uani 1 1 d U A .
H6C H 0.5166 0.1948 0.4034 0.102 Uiso 1 1 calc R . .
C7C C 0.5515(3) 0.20505(19) 0.5624(8) 0.0719(19) Uani 1 1 d U . .
H7C H 0.5828 0.2020 0.5302 0.086 Uiso 1 1 calc R A .
C8C C 0.54539(19) 0.21349(15) 0.6810(6) 0.0537(15) Uani 1 1 d U A .
C9C C 0.50041(17) 0.21921(16) 0.7299(5) 0.0439(12) Uani 1 1 d U . .
H9C H 0.4978 0.2263 0.8133 0.053 Uiso 1 1 calc R A .
C10C C 0.5896(2) 0.21902(19) 0.7696(9) 0.092(3) Uani 1 1 d U . .
H10E H 0.6071 0.2432 0.7447 0.110 Uiso 1 1 calc R A .
H10F H 0.5772 0.2236 0.8528 0.110 Uiso 1 1 calc R . .
N4C N 0.6218(2) 0.18825(16) 0.7746(7) 0.0812(19) Uani 1 1 d U A .
H4C H 0.6330 0.1872 0.6950 0.097 Uiso 1 1 calc R . .
C11C C 0.6668(2) 0.1998(2) 0.8456(8) 0.083(2) Uani 1 1 d U . .
H11E H 0.6755 0.2277 0.8289 0.100 Uiso 1 1 calc R A .
H11F H 0.6615 0.1967 0.9341 0.100 Uiso 1 1 calc R . .
C12C C 0.7065(3) 0.1719(2) 0.8021(9) 0.093(3) Uani 1 1 d U A .
H12E H 0.7126 0.1762 0.7144 0.111 Uiso 1 1 calc R . .
H12F H 0.7364 0.1776 0.8471 0.111 Uiso 1 1 calc R . .
C1 C 0.50099(16) 0.14230(13) 0.8862(4) 0.0309(11) Uani 0.752(5) 1 d PU A 1
O1 O 0.47121(16) 0.12646(13) 0.8102(4) 0.0364(11) Uani 0.752(5) 1 d PU A 1
O2 O 0.54430(15) 0.14136(13) 0.8860(4) 0.0364(12) Uani 0.752(5) 1 d PU A 1
O3 O 0.47617(15) 0.16319(12) 0.9775(4) 0.0349(11) Uani 0.752(5) 1 d PU A 1
C2 C 0.50521(19) 0.18187(17) 1.0733(5) 0.0489(14) Uani 0.752(5) 1 d PU A 1
H2A H 0.5298 0.1633 1.1008 0.073 Uiso 0.752(5) 1 calc PR A 1
H2B H 0.4846 0.1890 1.1421 0.073 Uiso 0.752(5) 1 calc PR A 1
H2C H 0.5205 0.2057 1.0409 0.073 Uiso 0.752(5) 1 calc PR A 1
C1' C 0.50099(16) 0.14230(13) 0.8862(4) 0.0309(11) Uani 0.25 1 d PU A 2
O1' O 0.5329(5) 0.1239(4) 0.8096(14) 0.040(4) Uiso 0.248(5) 1 d P A 2
O2' O 0.4619(5) 0.1429(4) 0.8900(14) 0.039(4) Uiso 0.248(5) 1 d P A 2
O3' O 0.5317(5) 0.1611(4) 0.9754(14) 0.045(4) Uiso 0.248(5) 1 d P A 2
C2' C 0.50521(19) 0.18187(17) 1.0733(5) 0.0489(14) Uani 0.25 1 d PU A 2
H2'1 H 0.4900 0.2056 1.0399 0.073 Uiso 0.248(5) 1 calc PR A 2
H2'2 H 0.5275 0.1895 1.1381 0.073 Uiso 0.248(5) 1 calc PR A 2
H2'3 H 0.4807 0.1642 1.1066 0.073 Uiso 0.248(5) 1 calc PR A 2
Cl1 Cl 0.35022(4) 0.16740(4) 1.26314(12) 0.0460(3) Uani 1 1 d DU . .
O11 O 0.33388(19) 0.12691(13) 1.2660(5) 0.0829(15) Uani 1 1 d DU . .
O12 O 0.3705(4) 0.1795(2) 1.3701(7) 0.214(5) Uani 1 1 d DU . .
O13 O 0.3837(2) 0.17225(18) 1.1647(7) 0.130(3) Uani 1 1 d DU . .
O14 O 0.31176(18) 0.19363(17) 1.2349(8) 0.127(3) Uani 1 1 d DU . .
Cl2 Cl 0.6444(2) 0.1677(2) 0.2483(6) 0.0524(14) Uani 0.609(7) 1 d PDU B 1
O21 O 0.6665(2) 0.12934(14) 0.2597(7) 0.105(2) Uani 0.609(7) 1 d PDU B 1
O22 O 0.6010(2) 0.1692(2) 0.3106(7) 0.151(4) Uani 0.609(7) 1 d PDU B 1
O23 O 0.6781(3) 0.1987(2) 0.2850(9) 0.072(2) Uiso 0.609(7) 1 d PD B 1
O24 O 0.6262(3) 0.1755(3) 0.1304(7) 0.095(3) Uani 0.609(7) 1 d PDU B 1
Cl2' Cl 0.6490(3) 0.1695(3) 0.2832(9) 0.055(3) Uani 0.391(7) 1 d PDU B 2
O21' O 0.6665(2) 0.12934(14) 0.2597(7) 0.105(2) Uani 0.39 1 d PDU B 2
O22' O 0.6010(2) 0.1692(2) 0.3106(7) 0.151(4) Uani 0.39 1 d PDU B 2
O23' O 0.6762(6) 0.1963(4) 0.1995(13) 0.113(6) Uani 0.391(7) 1 d PDU B 2
O24' O 0.6614(5) 0.1845(5) 0.4013(12) 0.112(6) Uani 0.391(7) 1 d PDU B 2
Cl3 Cl 0.69112(10) 0.00689(7) 0.3281(3) 0.1073(11) Uani 0.527(7) 1 d PDU C 1
O31 O 0.6657(3) -0.0116(3) 0.2361(9) 0.076(3) Uani 0.527(7) 1 d PDU C 1
O32 O 0.7316(5) -0.0170(5) 0.3717(13) 0.151(6) Uani 0.527(7) 1 d PDU C 1
O33 O 0.6576(4) 0.0051(4) 0.4429(10) 0.130(5) Uani 0.527(7) 1 d PDU C 1
O34 O 0.7074(9) 0.0438(5) 0.325(2) 0.198(11) Uani 0.527(7) 1 d PDU C 1
Cl3' Cl 0.69112(10) 0.00689(7) 0.3281(3) 0.1073(11) Uani 0.47 1 d PDU C 2
O31' O 0.6477(7) 0.0316(7) 0.313(2) 0.259(15) Uani 0.473(7) 1 d PDU C 2
O32' O 0.7243(9) 0.0272(8) 0.3877(16) 0.197(15) Uani 0.473(7) 1 d PDU C 2
O33' O 0.7118(7) 0.0128(6) 0.1931(12) 0.188(9) Uani 0.473(7) 1 d PDU C 2
O34' O 0.6820(6) -0.0315(3) 0.3331(18) 0.152(8) Uani 0.473(7) 1 d PDU C 2
O41 O 0.6841(3) 0.2115(3) 0.5450(8) 0.089(3) Uani 0.50 1 d PU . .
C42 C 0.7253(5) 0.2391(5) 0.5660(16) 0.100(5) Uani 0.50 1 d PU . .
N51 N 0.6580(16) 0.0003(10) 0.764(2) 0.086(9) Uani 0.50 1 d PU D 1
C52 C 0.6752(12) -0.0181(12) 0.710(4) 0.088(10) Uani 0.50 1 d PU D 1
C53 C 0.7148(6) -0.0406(6) 0.645(2) 0.122(8) Uani 0.50 1 d PU D 1
O51' O 0.6629(10) 0.0075(8) 0.728(3) 0.127(10) Uani 0.50 1 d PU E 2
C52' C 0.673(2) -0.0228(17) 0.666(5) 0.16(2) Uani 0.50 1 d PU E 2

loop_
_atom_site_aniso_label
_atom_site_aniso_U_11
_atom_site_aniso_U_22
_atom_site_aniso_U_33
_atom_site_aniso_U_23
_atom_site_aniso_U_13
_atom_site_aniso_U_12
Zn1 0.0386(3) 0.0597(4) 0.0315(3) -0.0030(3) -0.0037(2) 0.0088(3)
Zn2 0.0354(3) 0.0378(3) 0.0379(4) 0.0013(3) 0.0022(2) -0.0008(2)
N1 0.042(3) 0.111(5) 0.058(4) -0.019(3) -0.003(2) 0.017(3)
C1A 0.050(4) 0.204(10) 0.065(5) -0.048(6) -0.023(4) 0.028(5)
C2A 0.051(4) 0.209(10) 0.057(5) -0.037(6) -0.018(3) 0.032(5)
N3A 0.044(3) 0.121(5) 0.044(3) -0.022(3) -0.015(2) 0.006(3)
C3A 0.060(4) 0.107(5) 0.039(3) -0.022(4) -0.007(3) 0.007(4)
C4A 0.057(3) 0.059(4) 0.033(3) -0.022(3) 0.000(2) 0.002(3)
C5A 0.057(3) 0.060(4) 0.064(4) -0.020(3) 0.010(3) -0.019(3)
C6A 0.078(4) 0.039(3) 0.074(5) -0.005(3) 0.011(3) -0.011(3)
C7A 0.061(4) 0.050(4) 0.062(4) -0.011(3) 0.013(3) 0.006(3)
C8A 0.058(3) 0.048(3) 0.033(3) -0.017(2) 0.013(2) -0.010(2)
C9A 0.060(3) 0.046(3) 0.021(2) -0.007(2) 0.003(2) 0.001(2)
C10A 0.061(3) 0.076(4) 0.041(3) -0.006(3) 0.016(3) -0.005(3)
N4A 0.041(2) 0.067(3) 0.057(3) -0.008(2) 0.013(2) -0.007(2)
C11A 0.061(4) 0.110(6) 0.071(5) -0.020(4) 0.034(4) -0.023(4)
C12A 0.042(3) 0.108(6) 0.099(6) -0.021(5) 0.022(4) -0.009(3)
N2 0.039(3) 0.069(4) 0.102(5) -0.013(3) 0.006(3) -0.008(2)
C1B 0.048(3) 0.091(5) 0.076(5) -0.034(4) 0.004(3) -0.002(3)
C2B 0.050(3) 0.072(4) 0.061(4) -0.021(3) 0.011(3) -0.018(3)
N3B 0.043(2) 0.050(3) 0.045(3) -0.015(2) 0.005(2) -0.0036(19)
C3B 0.067(3) 0.042(3) 0.050(3) -0.005(3) 0.008(3) -0.007(3)
C4B 0.065(3) 0.034(3) 0.031(3) 0.007(2) 0.004(2) 0.003(2)
C5B 0.086(4) 0.047(3) 0.031(3) 0.009(3) 0.014(3) 0.008(3)
C6B 0.109(5) 0.054(4) 0.020(2) 0.004(3) -0.002(3) 0.010(3)
C7B 0.082(4) 0.051(3) 0.031(3) 0.009(3) -0.013(3) 0.001(3)
C8B 0.068(3) 0.031(3) 0.032(3) 0.009(2) 0.002(3) 0.002(2)
C9B 0.068(3) 0.026(3) 0.032(3) -0.001(2) 0.007(2) -0.001(2)
C10B 0.063(3) 0.041(3) 0.048(3) 0.005(3) -0.003(3) 0.012(3)
N4B 0.048(2) 0.043(3) 0.050(3) -0.002(2) -0.011(2) 0.0083(19)
C11B 0.050(3) 0.068(4) 0.078(5) -0.004(3) -0.021(3) 0.020(3)
C12B 0.042(3) 0.083(5) 0.103(6) -0.020(4) -0.020(4) 0.009(3)
C1C 0.075(5) 0.115(7) 0.079(5) 0.008(5) 0.007(4) 0.048(5)
C2C 0.069(4) 0.071(5) 0.088(5) 0.020(4) 0.027(4) 0.026(3)
N3C 0.083(4) 0.078(4) 0.097(5) 0.042(4) 0.037(3) 0.040(3)
C3C 0.066(4) 0.088(6) 0.181(10) 0.061(6) 0.029(5) 0.022(4)
C4C 0.041(3) 0.046(3) 0.074(5) 0.022(3) 0.002(3) 0.005(2)
C5C 0.114(6) 0.040(3) 0.091(6) 0.026(4) -0.071(5) -0.017(4)
C6C 0.161(8) 0.049(4) 0.044(4) 0.008(3) 0.026(5) 0.006(5)
C7C 0.080(4) 0.052(4) 0.083(5) 0.018(4) 0.016(4) 0.011(3)
C8C 0.047(3) 0.033(3) 0.081(5) 0.013(3) 0.005(3) 0.007(2)
C9C 0.057(3) 0.040(3) 0.035(3) 0.008(2) 0.002(2) 0.001(2)
C10C 0.055(4) 0.047(4) 0.173(9) -0.011(5) -0.027(5) 0.001(3)
N4C 0.075(4) 0.053(3) 0.115(5) 0.023(3) -0.043(4) -0.010(3)
C11C 0.081(5) 0.056(4) 0.111(6) 0.024(4) -0.047(4) -0.033(4)
C12C 0.065(4) 0.087(6) 0.126(7) 0.009(5) 0.000(5) -0.034(4)
C1 0.045(3) 0.026(2) 0.022(2) 0.0089(18) 0.002(2) 0.0022(19)
O1 0.042(2) 0.040(3) 0.027(3) -0.003(2) -0.001(2) 0.0080(19)
O2 0.043(3) 0.037(3) 0.029(3) 0.004(2) -0.001(2) 0.0059(19)
O3 0.045(2) 0.036(2) 0.024(2) -0.0024(19) -0.0010(19) 0.0064(19)
C2 0.072(4) 0.042(3) 0.032(3) -0.008(2) -0.002(3) 0.002(2)
C1' 0.045(3) 0.026(2) 0.022(2) 0.0089(18) 0.002(2) 0.0022(19)
C2' 0.072(4) 0.042(3) 0.032(3) -0.008(2) -0.002(3) 0.002(2)
Cl1 0.0469(7) 0.0545(8) 0.0366(7) -0.0057(6) -0.0050(6) -0.0097(6)
O11 0.094(4) 0.064(3) 0.091(4) 0.002(3) -0.005(3) -0.024(3)
O12 0.385(13) 0.147(7) 0.109(6) 0.035(5) -0.156(8) -0.142(8)
O13 0.136(5) 0.082(4) 0.171(7) -0.015(4) 0.095(5) -0.012(3)
O14 0.072(3) 0.086(4) 0.222(8) -0.004(5) -0.006(4) 0.017(3)
Cl2 0.0424(18) 0.073(3) 0.042(3) -0.0235(19) -0.0010(16) 0.0119(14)
O21 0.103(4) 0.066(3) 0.147(6) -0.022(3) -0.011(4) 0.024(3)
O22 0.084(4) 0.166(7) 0.202(9) -0.060(6) 0.042(5) 0.004(4)
O24 0.102(6) 0.125(8) 0.057(5) -0.010(5) -0.037(5) 0.023(6)
Cl2' 0.052(3) 0.050(3) 0.065(6) 0.004(4) 0.006(4) 0.003(2)
O21' 0.103(4) 0.066(3) 0.147(6) -0.022(3) -0.011(4) 0.024(3)
O22' 0.084(4) 0.166(7) 0.202(9) -0.060(6) 0.042(5) 0.004(4)
O23' 0.161(15) 0.120(13) 0.058(10) 0.033(9) 0.042(10) 0.029(11)
O24' 0.122(12) 0.110(12) 0.104(12) -0.049(10) 0.018(10) -0.013(9)
Cl3 0.116(2) 0.0759(16) 0.130(2) -0.0322(14) 0.0034(16) -0.0290(13)
O31 0.078(6) 0.084(7) 0.066(6) -0.020(5) 0.000(5) -0.014(5)
O32 0.162(14) 0.170(15) 0.121(12) -0.035(11) -0.050(10) 0.021(13)
O33 0.097(8) 0.211(15) 0.082(8) -0.061(9) 0.031(7) -0.041(8)
O34 0.25(2) 0.153(16) 0.19(2) -0.009(15) -0.04(2) -0.137(16)
Cl3' 0.116(2) 0.0759(16) 0.130(2) -0.0322(14) 0.0034(16) -0.0290(13)
O31' 0.27(3) 0.17(2) 0.33(4) 0.06(2) 0.14(3) 0.09(2)
O32' 0.23(3) 0.26(3) 0.099(14) 0.022(16) -0.024(14) -0.19(2)
O33' 0.25(2) 0.23(2) 0.089(12) 0.069(13) 0.045(12) 0.050(17)
O34' 0.156(15) 0.092(11) 0.21(2) -0.015(11) 0.041(14) -0.079(10)
O41 0.105(7) 0.127(9) 0.035(5) 0.007(5) -0.004(5) -0.054(6)
C42 0.093(11) 0.100(13) 0.108(14) 0.012(11) -0.010(10) -0.016(9)
N51 0.16(2) 0.055(13) 0.046(8) 0.005(8) 0.008(10) -0.012(13)
C52 0.081(13) 0.062(17) 0.12(3) 0.005(16) -0.011(15) 0.037(11)
C53 0.082(11) 0.098(13) 0.18(2) -0.038(14) -0.029(13) 0.041(10)
O51' 0.111(15) 0.093(18) 0.18(3) -0.005(16) -0.012(15) 0.052(13)
C52' 0.20(4) 0.10(3) 0.17(4) -0.02(2) 0.08(3) 0.00(2)

loop_
_atom_type_symbol
_atom_type_description
_atom_type_scat_dispersion_real
_atom_type_scat_dispersion_imag
_atom_type_scat_source
C C 0.0033 0.0016 'International Tables Vol C Tables 4.2.6.8 and 6.1.1.4'
H H 0.0000 0.0000 'International Tables Vol C Tables 4.2.6.8 and 6.1.1.4'
N N 0.0061 0.0033 'International Tables Vol C Tables 4.2.6.8 and 6.1.1.4'
O O 0.0106 0.0060 'International Tables Vol C Tables 4.2.6.8 and 6.1.1.4'
Cl Cl 0.1484 0.1585 'International Tables Vol C Tables 4.2.6.8 and 6.1.1.4'
Zn Zn 0.2839 1.4301 'International Tables Vol C Tables 4.2.6.8 and 6.1.1.4'

loop_
_geom_angle_atom_site_label_1
_geom_angle_atom_site_label_2
_geom_angle_atom_site_label_3
_geom_angle
_geom_angle_site_symmetry_1
_geom_angle_site_symmetry_3
_geom_angle_publ_flag
O2' Zn1 O1 30.0(4) . . ?
O2' Zn1 N3A 130.7(4) . . ?
O1 Zn1 N3A 100.76(18) . . ?
O2' Zn1 N3B 88.0(4) . . ?
O1 Zn1 N3B 100.76(16) . . ?
N3A Zn1 N3B 109.3(2) . . ?
O2' Zn1 N3C 80.9(4) . . ?
O1 Zn1 N3C 96.08(19) . . ?
N3A Zn1 N3C 119.4(3) . . ?
N3B Zn1 N3C 123.9(2) . . ?
O2' Zn1 N1 147.9(4) . . ?
O1 Zn1 N1 176.3(2) . . ?
N3A Zn1 N1 81.35(19) . . ?
N3B Zn1 N1 81.32(19) . . ?
N3C Zn1 N1 80.2(2) . . ?
O2' Zn1 Zn2 26.7(4) . . ?
O1 Zn1 Zn2 3.97(12) . . ?
N3A Zn1 Zn2 104.13(13) . . ?
N3B Zn1 Zn2 101.39(11) . . ?
N3C Zn1 Zn2 92.53(15) . . ?
N1 Zn1 Zn2 172.47(16) . . ?
O2 Zn2 N4A 127.27(18) . . ?
O2 Zn2 N4C 88.8(2) . . ?
N4A Zn2 N4C 110.9(2) . . ?
O2 Zn2 O1' 29.3(4) . . ?
N4A Zn2 O1' 98.0(4) . . ?
N4C Zn2 O1' 100.6(4) . . ?
O2 Zn2 N4B 88.61(16) . . ?
N4A Zn2 N4B 108.44(19) . . ?
N4C Zn2 N4B 132.1(2) . . ?
O1' Zn2 N4B 100.0(4) . . ?
O2 Zn2 N2 150.5(2) . . ?
N4A Zn2 N2 82.26(19) . . ?
N4C Zn2 N2 79.3(2) . . ?
O1' Zn2 N2 179.8(5) . . ?
N4B Zn2 N2 80.0(2) . . ?
O2 Zn2 Zn1 25.44(13) . . ?
N4A Zn2 Zn1 101.99(12) . . ?
N4C Zn2 Zn1 96.75(15) . . ?
O1' Zn2 Zn1 4.7(4) . . ?
N4B Zn2 Zn1 100.85(11) . . ?
N2 Zn2 Zn1 175.07(14) . . ?
C1B N1 C1C 111.7(5) . . ?
C1B N1 C1A 110.1(6) . . ?
C1C N1 C1A 114.3(6) . . ?
C1B N1 Zn1 107.0(4) . . ?
C1C N1 Zn1 107.5(4) . . ?
C1A N1 Zn1 105.9(4) . . ?
N1 C1A C2A 110.5(6) . . ?
N3A C2A C1A 107.7(6) . . ?
C3A N3A C2A 109.6(5) . . ?
C3A N3A Zn1 120.9(4) . . ?
C2A N3A Zn1 107.2(4) . . ?
N3A C3A C4A 112.9(5) . . ?
C9A C4A C5A 119.2(5) . . ?
C9A C4A C3A 117.8(6) . . ?
C5A C4A C3A 122.9(6) . . ?
C4A C5A C6A 120.4(5) . . ?
C7A C6A C5A 120.0(6) . . ?
C6A C7A C8A 119.5(6) . . ?
C9A C8A C7A 119.1(5) . . ?
C9A C8A C10A 119.0(5) . . ?
C7A C8A C10A 121.9(5) . . ?
C4A C9A C8A 121.7(5) . . ?
N4A C10A C8A 112.6(5) . . ?
C10A N4A C11A 109.3(5) . . ?
C10A N4A Zn2 121.0(4) . . ?
C11A N4A Zn2 107.1(4) . . ?
N4A C11A C12A 108.4(5) . . ?
N2 C12A C11A 108.7(6) . . ?
C12B N2 C12C 110.5(6) . . ?
C12B N2 C12A 110.4(6) . . ?
C12C N2 C12A 113.9(6) . . ?
C12B N2 Zn2 107.5(4) . . ?
C12C N2 Zn2 108.2(4) . . ?
C12A N2 Zn2 106.0(4) . . ?
N1 C1B C2B 110.0(5) . . ?
N3B C2B C1B 110.6(5) . . ?
C2B N3B C3B 111.2(4) . . ?
C2B N3B Zn1 108.2(4) . . ?
C3B N3B Zn1 117.6(3) . . ?
N3B C3B C4B 113.0(4) . . ?
C9B C4B C5B 119.2(5) . . ?
C9B C4B C3B 121.3(5) . . ?
C5B C4B C3B 119.5(5) . . ?
C6B C5B C4B 120.1(5) . . ?
C7B C6B C5B 120.4(5) . . ?
C6B C7B C8B 120.5(6) . . ?
C9B C8B C7B 119.2(5) . . ?
C9B C8B C10B 120.7(5) . . ?
C7B C8B C10B 120.1(5) . . ?
C4B C9B C8B 120.6(5) . . ?
N4B C10B C8B 113.2(4) . . ?
C11B N4B C10B 110.6(4) . . ?
C11B N4B Zn2 109.3(4) . . ?
C10B N4B Zn2 118.3(3) . . ?
N4B C11B C12B 110.9(5) . . ?
N2 C12B C11B 108.8(5) . . ?
N1 C1C C2C 110.5(5) . . ?
C1C C2C N3C 108.5(6) . . ?
C3C N3C C2C 114.7(5) . . ?
C3C N3C Zn1 127.5(6) . . ?
C2C N3C Zn1 105.5(4) . . ?
N3C C3C C4C 117.1(6) . . ?
C9C C4C C5C 117.9(5) . . ?
C9C C4C C3C 121.9(7) . . ?
C5C C4C C3C 120.1(7) . . ?
C4C C5C C6C 117.0(6) . . ?
C7C C6C C5C 120.9(7) . . ?
C8C C7C C6C 120.0(7) . . ?
C7C C8C C9C 121.4(6) . . ?
C7C C8C C10C 121.4(6) . . ?
C9C C8C C10C 117.1(6) . . ?
C8C C9C C4C 122.7(6) . . ?
N4C C10C C8C 116.5(6) . . ?
C10C N4C C11C 111.4(6) . . ?
C10C N4C Zn2 129.9(5) . . ?
C11C N4C Zn2 105.2(4) . . ?
C12C C11C N4C 106.2(6) . . ?
N2 C12C C11C 109.7(5) . . ?
O2 C1 O1 129.1(5) . . ?
O2 C1 O3 120.4(5) . . ?
O1 C1 O3 110.5(4) . . ?
C1 O1 Zn1 125.6(3) . . ?
C1 O2 Zn2 154.5(4) . . ?
C1 O3 C2 116.9(4) . . ?
O12 Cl1 O14 108.3(6) . . ?
O12 Cl1 O13 110.0(5) . . ?
O14 Cl1 O13 104.8(5) . . ?
O12 Cl1 O11 113.3(4) . . ?
O14 Cl1 O11 110.8(3) . . ?
O13 Cl1 O11 109.3(3) . . ?
O22 Cl2 O24 97.4(6) . . ?
O22 Cl2 O21 111.3(6) . . ?
O24 Cl2 O21 113.6(6) . . ?
O22 Cl2 O23 113.5(6) . . ?
O24 Cl2 O23 110.5(7) . . ?
O21 Cl2 O23 110.1(6) . . ?
O24' Cl2' O23' 102.6(10) . . ?
O34 Cl3 O31 125.4(11) . . ?
O34 Cl3 O32 105.2(12) . . ?
O31 Cl3 O32 112.7(7) . . ?
O34 Cl3 O33 105.2(11) . . ?
O31 Cl3 O33 105.1(6) . . ?
O32 Cl3 O33 100.2(8) . . ?
O41 C42 C42 166.0(16) . 2_655 ?
N51 C52 C53 163(5) . . ?

loop_
_geom_bond_atom_site_label_1
_geom_bond_atom_site_label_2
_geom_bond_distance
_geom_bond_site_symmetry_2
_geom_bond_publ_flag
Zn1 O2' 2.032(14) . ?
Zn1 O1 2.099(4) . ?
Zn1 N3A 2.138(5) . ?
Zn1 N3B 2.152(5) . ?
Zn1 N3C 2.192(6) . ?
Zn1 N1 2.291(5) . ?
Zn1 Zn2 5.9817(9) . ?
Zn2 O2 2.061(4) . ?
Zn2 N4A 2.117(5) . ?
Zn2 N4C 2.155(5) . ?
Zn2 O1' 2.168(14) . ?
Zn2 N4B 2.168(4) . ?
Zn2 N2 2.279(5) . ?
N1 C1B 1.491(9) . ?
N1 C1C 1.501(10) . ?
N1 C1A 1.526(9) . ?
C1A C2A 1.541(10) . ?
C2A N3A 1.524(8) . ?
N3A C3A 1.487(8) . ?
C3A C4A 1.537(8) . ?
C4A C9A 1.395(7) . ?
C4A C5A 1.403(8) . ?
C5A C6A 1.414(9) . ?
C6A C7A 1.404(8) . ?
C7A C8A 1.429(8) . ?
C8A C9A 1.396(7) . ?
C8A C10A 1.550(7) . ?
C10A N4A 1.490(7) . ?
N4A C11A 1.514(7) . ?
C11A C12A 1.572(10) . ?
C12A N2 1.513(9) . ?
N2 C12B 1.489(9) . ?
N2 C12C 1.502(8) . ?
C1B C2B 1.552(9) . ?
C2B N3B 1.510(6) . ?
N3B C3B 1.527(7) . ?
C3B C4B 1.537(7) . ?
C4B C9B 1.413(7) . ?
C4B C5B 1.435(7) . ?
C5B C6B 1.410(8) . ?
C6B C7B 1.397(8) . ?
C7B C8B 1.430(7) . ?
C8B C9B 1.420(7) . ?
C8B C10B 1.540(7) . ?
C10B N4B 1.518(7) . ?
N4B C11B 1.503(6) . ?
C11B C12B 1.526(9) . ?
C1C C2C 1.523(10) . ?
C2C N3C 1.533(7) . ?
N3C C3C 1.410(9) . ?
C3C C4C 1.512(9) . ?
C4C C9C 1.392(7) . ?
C4C C5C 1.440(10) . ?
C5C C6C 1.468(11) . ?
C6C C7C 1.387(10) . ?
C7C C8C 1.345(9) . ?
C8C C9C 1.381(7) . ?
C8C C10C 1.586(9) . ?
C10C N4C 1.376(8) . ?
N4C C11C 1.532(8) . ?
C11C C12C 1.531(11) . ?
C1 O2 1.212(6) . ?
C1 O1 1.295(6) . ?
C1 O3 1.409(6) . ?
O3 C2 1.472(6) . ?
Cl1 O12 1.367(6) . ?
Cl1 O14 1.428(5) . ?
Cl1 O13 1.440(5) . ?
Cl1 O11 1.442(4) . ?
Cl2 O22 1.396(8) . ?
Cl2 O24 1.417(9) . ?
Cl2 O21 1.441(8) . ?
Cl2 O23 1.465(9) . ?
Cl2' O24' 1.436(13) . ?
Cl2' O23' 1.499(12) . ?
Cl3 O34 1.327(12) . ?
Cl3 O31 1.385(8) . ?
Cl3 O32 1.470(11) . ?
Cl3 O33 1.574(9) . ?
O41 C42 1.502(16) . ?
C42 C42 1.56(3) 2_655 ?
N51 C52 0.98(5) . ?
C52 C53 1.52(4) . ?
O51' C52' 1.26(6) . ?

loop_
_geom_hbond_atom_site_label_D
_geom_hbond_atom_site_label_H
_geom_hbond_atom_site_label_A
_geom_hbond_distance_DH
_geom_hbond_distance_HA
_geom_hbond_distance_DA
_geom_hbond_angle_DHA
_geom_hbond_site_symmetry_A
N3A H3A O34' 0.93 2.05 2.847(12) 142.8 5_656
N3A H3A O31 0.93 2.51 3.432(13) 169.7 5_656
N4A H4A O51' 0.93 2.22 3.09(3) 156.2 .
N3B H3B O13 0.93 2.40 3.283(8) 158.0 .
N4B H4B O24 0.93 2.45 3.276(10) 147.9 1_556
N3C H3C O3 0.93 2.41 3.111(7) 131.9 .
N4C H4C O41 0.93 2.33 3.164(11) 149.1 .
